data_9009548
loop_
_publ_author_name
'Malinovskii Yu, A.'
'Yamnova, N. A.'
'Belov, N. V.'

_publ_section_title
;
 The refined crystal structure of the leucosphenite
;
_journal_name_full 'Doklady Akademii Nauk SSSR'
_journal_page_first 1128
_journal_page_last 1132
_journal_volume 257
_journal_year 1981
_chemical_formula_sum 'B2 Ba Na4 O30 Si10 Ti2'
_chemical_name_mineral Leucosphenite
_space_group_IT_number 12
_symmetry_space_group_name_Hall '-C 2y'
_symmetry_space_group_name_H-M 'C 1 2/m 1'
_cell_angle_alpha 90
_cell_angle_beta 93.35
_cell_angle_gamma 90
_cell_length_a 9.814
_cell_length_b 16.851
_cell_length_c 7.210
_cell_formula_units_Z 2
_cell_volume 1190.321
_database_code_amcsd 0012470
_exptl_crystal_density_diffrn 3.090
_cod_original_formula_sum 'Ba Na4 Ti2 B2 Si10 O30'
_cod_database_code 9009548

loop_
_space_group_symop_operation_xyz
x,y,z
1/2+x,1/2+y,z
x,-y,z
1/2+x,1/2-y,z
-x,y,-z
1/2-x,1/2+y,-z
-x,-y,-z
1/2-x,1/2-y,-z

loop_
_atom_site_aniso_label
_atom_site_aniso_U_11
_atom_site_aniso_U_22
_atom_site_aniso_U_33
_atom_site_aniso_U_12
_atom_site_aniso_U_13
_atom_site_aniso_U_23
Ba 0.00937 0.01115 0.00899 0.00849 0.00000 -0.00139
Na1 0.01735 0.01975 0.01102 0.02179 0.00000 -0.00823
Na2 0.01748 0.01013 0.02951 0.01342 0.00000 0.00506
Ti 0.00443 0.00469 0.00367 0.00481 0.00000 0.00114
B 0.00633 0.00659 0.00507 0.00773 0.00697 0.00088
Si3 0.00633 0.00659 0.00507 0.00773 0.00697 0.00088
Si1 0.00557 0.00709 0.00519 0.00481 -0.00089 -0.00050
Si2 0.00557 0.00683 0.00431 0.00544 -0.00101 0.00127
O1 0.00633 0.00506 0.00646 0.00722 0.00000 -0.00101
O2 0.00899 0.01165 0.00798 0.00823 -0.00279 0.00469
O3 0.00874 0.00886 0.00810 0.00887 -0.00076 -0.00342
O4 0.01140 0.00862 0.01609 0.00912 0.00000 0.00342
O5 0.01558 0.01266 0.01342 0.02001 0.00000 0.00076
O6 0.00950 0.00798 0.00519 0.01482 -0.00076 -0.00013
O7 0.00861 0.00975 0.01064 0.00621 -0.00139 0.00165
O8 0.00849 0.00886 0.00861 0.00773 -0.00317 -0.00076
O9 0.00836 0.00798 0.00874 0.00849 0.00253 -0.00038

loop_
_atom_site_label
_atom_site_fract_x
_atom_site_fract_y
_atom_site_fract_z
_atom_site_occupancy
_atom_site_U_iso_or_equiv
Ba 0.00000 0.00000 0.00000 1.00000 0.00937
Na1 0.50000 0.22182 0.50000 1.00000 0.01735
Na2 0.30104 0.00000 0.49241 1.00000 0.01748
Ti 0.00000 0.08552 0.50000 1.00000 0.00443
B 0.49228 0.08183 0.20175 0.50000 0.00659
Si3 0.49228 0.08183 0.20175 0.50000 0.00659
Si1 0.24872 0.16586 0.76531 1.00000 0.00557
Si2 0.22138 0.15308 0.18948 1.00000 0.00557
O1 0.09309 0.00000 0.62514 1.00000 0.00633
O2 0.12167 0.09214 0.28665 1.00000 0.00899
O3 0.12080 0.16687 0.61915 1.00000 0.00874
O4 0.45918 0.00000 0.27773 1.00000 0.01140
O5 0.50000 0.08837 0.00000 1.00000 0.01558
O6 0.18309 0.24593 0.21368 1.00000 0.00950
O7 0.20389 0.13225 0.96665 1.00000 0.00861
O8 0.62882 0.11017 0.30800 1.00000 0.00849
O9 0.37885 0.14111 0.26881 1.00000 0.00836

loop_
_cod_related_entry_id
_cod_related_entry_database
_cod_related_entry_code
1 AMCSD 0012470
